data_4078576
loop_
_publ_author_name
'Carmona, Daniel'
'Viguri, Fernando'
'Asenjo, Ainara'
'Lahoz, Fernando J.'
'Garc\'ia-Ordu\~na, Pilar'
'Oro, Luis A.'

_publ_section_title
;
 Enantioselective Catalytic Diels--Alder Reactions with Enones As
 Dienophiles
;
_journal_issue 12
_journal_name_full Organometallics
_journal_page_first 4551
_journal_paper_doi 10.1021/om300346s
_journal_volume 31
_journal_year 2012
_chemical_absolute_configuration rmad
_chemical_formula_moiety 'C41 H47 Ir O P2, 2(F6 Sb), C H2 Cl2'
_chemical_formula_sum 'C42 H49 Cl2 F12 Ir O P2 Sb2'
_chemical_formula_weight 1366.35
_chemical_name_systematic
;
 ?
;
_space_group_IT_number 4
_symmetry_cell_setting monoclinic
_symmetry_space_group_name_Hall 'P 2yb'
_symmetry_space_group_name_H-M 'P 1 21 1'
_atom_sites_solution_hydrogens geom
_atom_sites_solution_primary direct
_atom_sites_solution_secondary difmap
_audit_creation_method SHELXL-97
_cell_angle_alpha 90.00
_cell_angle_beta 99.1190(10)
_cell_angle_gamma 90.00
_cell_formula_units_Z 2
_cell_length_a 13.1907(7)
_cell_length_b 12.8417(7)
_cell_length_c 14.1613(8)
_cell_measurement_reflns_used 1838
_cell_measurement_temperature 100(2)
_cell_measurement_theta_max 28.56
_cell_measurement_theta_min 1.96
_cell_volume 2368.5(2)
_computing_cell_refinement 'APEX2 v2008, Bruker AXS'
_computing_data_collection 'APEX2 v2008, Bruker AXS'
_computing_data_reduction 'APEX2 v2008, Bruker AXS'
_computing_molecular_graphics 'XP program, SHELXTL v6.12, Bruker2000'
_computing_publication_material 'XCIF program, SHELXTLv6.12, BrukerAXS'
_computing_structure_refinement 'SHELXL-97 (Sheldrick, 1997)'
_computing_structure_solution 'SHELXS-97 (Sheldrick, 1997)'
_diffrn_ambient_temperature 100(2)
_diffrn_measured_fraction_theta_full 0.996
_diffrn_measured_fraction_theta_max 0.948
_diffrn_measurement_device_type 'Bruker APEX CCD system'
_diffrn_measurement_method 'narrow \w frames'
_diffrn_radiation_monochromator graphite
_diffrn_radiation_source 'fine-focus sealed tube'
_diffrn_radiation_type MoK\a
_diffrn_radiation_wavelength 0.71073
_diffrn_reflns_av_R_equivalents 0.0187
_diffrn_reflns_av_sigmaI/netI 0.0170
_diffrn_reflns_limit_h_max 17
_diffrn_reflns_limit_h_min -17
_diffrn_reflns_limit_k_max 17
_diffrn_reflns_limit_k_min -17
_diffrn_reflns_limit_l_max 18
_diffrn_reflns_limit_l_min -18
_diffrn_reflns_number 38771
_diffrn_reflns_theta_full 27.50
_diffrn_reflns_theta_max 28.56
_diffrn_reflns_theta_min 1.96
_diffrn_standards_decay_% 'no decay'
_exptl_absorpt_coefficient_mu 4.195
_exptl_absorpt_correction_T_max 1
_exptl_absorpt_correction_T_min 0.845
_exptl_absorpt_correction_type numerical
_exptl_absorpt_process_details
;
 Numerical absorption correction based on indexing crystal faces, within
 APEX2 package were performed.
;
_exptl_crystal_colour yellow
_exptl_crystal_density_diffrn 1.916
_exptl_crystal_density_method 'not measured'
_exptl_crystal_description prismatic
_exptl_crystal_F_000 1320
_exptl_crystal_size_max 0.201
_exptl_crystal_size_mid 0.168
_exptl_crystal_size_min 0.158
_refine_diff_density_max 2.343
_refine_diff_density_min -0.611
_refine_diff_density_rms 0.088
_refine_ls_abs_structure_details 'Flack H D (1983), Acta Cryst. A39, 876-881'
_refine_ls_abs_structure_Flack 0.003(2)
_refine_ls_extinction_method none
_refine_ls_goodness_of_fit_ref 1.037
_refine_ls_hydrogen_treatment constr
_refine_ls_matrix_type full
_refine_ls_number_parameters 566
_refine_ls_number_reflns 11150
_refine_ls_number_restraints 1
_refine_ls_restrained_S_all 1.037
_refine_ls_R_factor_all 0.0233
_refine_ls_R_factor_gt 0.0230
_refine_ls_shift/su_max 0.012
_refine_ls_shift/su_mean 0.000
_refine_ls_structure_factor_coef Fsqd
_refine_ls_weighting_details 'calc w=1/[\s^2^(Fo^2^)+(0.0371P)^2^+2.9174P] where P=(Fo^2^+2Fc^2^)/3'
_refine_ls_weighting_scheme calc
_refine_ls_wR_factor_gt 0.0592
_refine_ls_wR_factor_ref 0.0594
_reflns_number_gt 11029
_reflns_number_total 11150
_reflns_threshold_expression >2sigma(I)
_cod_data_source_file om300346s_si_002.cif
_cod_data_source_block compnd4
_cod_depositor_comments
;
The following automatic conversions were performed:

'_symmetry_cell_setting' value 'Monoclinic' changed to 'monoclinic'
according to /home/saulius/struct/CIF-dictionaries/cif_core.dic
dictionary named 'cif_core.dic' version 2.4.1 from 2010-06-29.

Automatic conversion script
Id: cif_fix_values 1891 2012-01-12 08:04:46Z andrius 
;
_cod_original_sg_symbol_H-M P21
_cod_database_code 4078576

loop_
_symmetry_equiv_pos_as_xyz
'x, y, z'
'-x, y+1/2, -z'

loop_
_atom_site_label
_atom_site_type_symbol
_atom_site_fract_x
_atom_site_fract_y
_atom_site_fract_z
_atom_site_U_iso_or_equiv
_atom_site_adp_type
_atom_site_occupancy
_atom_site_symmetry_multiplicity
_atom_site_calc_flag
_atom_site_refinement_flags
Ir Ir 0.326871(7) 0.749687(7) 0.753499(7) 0.01637(3) Uani 1 1 d .
P2 P 0.20492(8) 0.87367(7) 0.68874(8) 0.0197(2) Uani 1 1 d .
P1 P 0.20185(8) 0.63025(7) 0.69026(7) 0.01734(19) Uani 1 1 d .
O O 0.23915(18) 0.7553(3) 0.86864(16) 0.0281(5) Uani 1 1 d .
C1 C 0.4667(3) 0.6763(3) 0.7097(3) 0.0230(7) Uani 1 1 d .
C2 C 0.4785(3) 0.6726(3) 0.8108(3) 0.0215(7) Uani 1 1 d .
C3 C 0.4799(3) 0.7781(3) 0.8452(3) 0.0227(7) Uani 1 1 d .
C4 C 0.4704(3) 0.8464(3) 0.7657(3) 0.0225(7) Uani 1 1 d .
C5 C 0.4570(3) 0.7843(3) 0.6799(3) 0.0222(7) Uani 1 1 d .
C6 C 0.4767(3) 0.5856(3) 0.6454(3) 0.0317(9) Uani 1 1 d .
H6A H 0.5493 0.5675 0.6489 0.048 Uiso 1 1 calc R
H6B H 0.4480 0.6041 0.5794 0.048 Uiso 1 1 calc R
H6C H 0.4392 0.5259 0.6657 0.048 Uiso 1 1 calc R
C7 C 0.5091(3) 0.5764(3) 0.8687(3) 0.0338(9) Uani 1 1 d .
H7A H 0.4588 0.5211 0.8495 0.051 Uiso 1 1 calc R
H7B H 0.5113 0.5919 0.9368 0.051 Uiso 1 1 calc R
H7C H 0.5771 0.5535 0.8576 0.051 Uiso 1 1 calc R
C8 C 0.4959(3) 0.8096(4) 0.9482(3) 0.0340(9) Uani 1 1 d .
H8A H 0.5693 0.8197 0.9709 0.051 Uiso 1 1 calc R
H8B H 0.4695 0.7550 0.9862 0.051 Uiso 1 1 calc R
H8C H 0.4591 0.8748 0.9551 0.051 Uiso 1 1 calc R
C9 C 0.4860(3) 0.9614(3) 0.7680(4) 0.0356(10) Uani 1 1 d .
H9A H 0.4727 0.9890 0.8294 0.053 Uiso 1 1 calc R
H9B H 0.4388 0.9937 0.7158 0.053 Uiso 1 1 calc R
H9C H 0.5570 0.9771 0.7603 0.053 Uiso 1 1 calc R
C10 C 0.4661(3) 0.8248(4) 0.5823(3) 0.0352(9) Uani 1 1 d .
H10A H 0.4317 0.8925 0.5726 0.053 Uiso 1 1 calc R
H10B H 0.4339 0.7756 0.5337 0.053 Uiso 1 1 calc R
H10C H 0.5388 0.8329 0.5767 0.053 Uiso 1 1 calc R
C11 C 0.2160(3) 0.5699(3) 0.5771(3) 0.0195(6) Uani 1 1 d .
C12 C 0.2523(3) 0.6314(3) 0.5085(3) 0.0241(7) Uani 1 1 d .
H12 H 0.2736 0.7010 0.5233 0.029 Uiso 1 1 calc R
C13 C 0.2573(3) 0.5905(4) 0.4181(3) 0.0308(8) Uani 1 1 d .
H13 H 0.2815 0.6324 0.3710 0.037 Uiso 1 1 calc R
C14 C 0.2270(3) 0.4893(4) 0.3973(3) 0.0344(9) Uani 1 1 d .
H14 H 0.2319 0.4613 0.3360 0.041 Uiso 1 1 calc R
C15 C 0.1896(3) 0.4278(3) 0.4645(3) 0.0313(8) Uani 1 1 d .
H15 H 0.1682 0.3584 0.4489 0.038 Uiso 1 1 calc R
C16 C 0.1833(3) 0.4679(3) 0.5547(3) 0.0243(7) Uani 1 1 d .
H16 H 0.1571 0.4263 0.6008 0.029 Uiso 1 1 calc R
C17 C 0.1821(3) 0.5234(3) 0.7691(3) 0.0234(7) Uani 1 1 d .
C18 C 0.2552(3) 0.4441(3) 0.7808(3) 0.0280(8) Uani 1 1 d .
H18 H 0.3104 0.4457 0.7452 0.034 Uiso 1 1 calc R
C19 C 0.2478(4) 0.3626(4) 0.8440(3) 0.0388(10) Uani 1 1 d .
H19 H 0.2977 0.3086 0.8516 0.047 Uiso 1 1 calc R
C20 C 0.1667(4) 0.3609(4) 0.8958(3) 0.0441(12) Uani 1 1 d .
H20 H 0.1616 0.3058 0.9396 0.053 Uiso 1 1 calc R
C21 C 0.0937(4) 0.4387(4) 0.8842(3) 0.0419(11) Uani 1 1 d .
H21 H 0.0382 0.4363 0.9196 0.050 Uiso 1 1 calc R
C22 C 0.1004(3) 0.5207(3) 0.8214(3) 0.0324(9) Uani 1 1 d .
H22 H 0.0501 0.5743 0.8139 0.039 Uiso 1 1 calc R
C23 C 0.0969(3) 0.8047(3) 0.6176(3) 0.0244(7) Uani 1 1 d .
H23A H 0.0343 0.8483 0.6122 0.029 Uiso 1 1 calc R
H23B H 0.1122 0.7920 0.5524 0.029 Uiso 1 1 calc R
C24 C 0.0779(3) 0.7004(3) 0.6650(3) 0.0221(7) Uani 1 1 d .
H24 H 0.0548 0.7157 0.7275 0.026 Uiso 1 1 calc R
C25 C -0.0065(3) 0.6354(3) 0.6039(3) 0.0319(9) Uani 1 1 d .
H25A H -0.0707 0.6751 0.5936 0.048 Uiso 1 1 calc R
H25B H -0.0167 0.5703 0.6373 0.048 Uiso 1 1 calc R
H25C H 0.0144 0.6196 0.5421 0.048 Uiso 1 1 calc R
C26 C 0.2370(3) 0.9764(3) 0.6101(3) 0.0225(7) Uani 1 1 d .
C27 C 0.2427(3) 0.9541(3) 0.5138(3) 0.0266(8) Uani 1 1 d .
H27 H 0.2298 0.8854 0.4902 0.032 Uiso 1 1 calc R
C28 C 0.2672(3) 1.0323(3) 0.4529(3) 0.0296(8) Uani 1 1 d .
H28 H 0.2700 1.0171 0.3877 0.036 Uiso 1 1 calc R
C29 C 0.2874(3) 1.1328(3) 0.4877(3) 0.0309(8) Uani 1 1 d .
H29 H 0.3053 1.1859 0.4466 0.037 Uiso 1 1 calc R
C30 C 0.2815(3) 1.1554(3) 0.5826(3) 0.0331(9) Uani 1 1 d .
H30 H 0.2946 1.2241 0.6063 0.040 Uiso 1 1 calc R
C31 C 0.2564(3) 1.0775(3) 0.6428(3) 0.0282(8) Uani 1 1 d .
H31 H 0.2524 1.0936 0.7076 0.034 Uiso 1 1 calc R
C32 C 0.1543(3) 0.9435(3) 0.7833(3) 0.0227(7) Uani 1 1 d .
C33 C 0.2239(3) 0.9846(4) 0.8586(3) 0.0343(9) Uani 1 1 d .
H33 H 0.2956 0.9755 0.8596 0.041 Uiso 1 1 calc R
C34 C 0.1893(4) 1.0381(4) 0.9312(4) 0.0426(11) Uani 1 1 d .
H34 H 0.2374 1.0674 0.9811 0.051 Uiso 1 1 calc R
C35 C 0.0853(4) 1.0499(3) 0.9325(4) 0.0399(11) Uani 1 1 d .
H35 H 0.0620 1.0856 0.9837 0.048 Uiso 1 1 calc R
C36 C 0.0157(4) 1.0092(4) 0.8588(4) 0.0374(10) Uani 1 1 d .
H36 H -0.0559 1.0175 0.8590 0.045 Uiso 1 1 calc R
C37 C 0.0497(3) 0.9558(3) 0.7838(3) 0.0285(8) Uani 1 1 d .
H37 H 0.0014 0.9280 0.7332 0.034 Uiso 1 1 calc R
C38 C 0.2336(3) 0.7083(4) 0.9432(3) 0.0310(8) Uani 1 1 d .
C39 C 0.2961(4) 0.6148(3) 0.9684(3) 0.0357(9) Uani 1 1 d .
H39 H 0.3435 0.5953 0.9276 0.043 Uiso 1 1 calc R
C40 C 0.2910(4) 0.5574(4) 1.0425(4) 0.0461(11) Uani 1 1 d .
H40A H 0.2444 0.5748 1.0848 0.055 Uiso 1 1 calc R
H40B H 0.3338 0.4978 1.0547 0.055 Uiso 1 1 calc R
C41 C 0.1612(3) 0.7474(5) 1.0066(3) 0.0396(8) Uani 1 1 d .
H41A H 0.1095 0.7924 0.9696 0.059 Uiso 1 1 calc R
H41B H 0.1996 0.7873 1.0596 0.059 Uiso 1 1 calc R
H41C H 0.1272 0.6883 1.0321 0.059 Uiso 1 1 calc R
Cl1 Cl -0.02820(18) 0.7278(2) 0.34659(15) 0.0996(8) Uani 1 1 d .
Sb1 Sb 0.797369(14) 0.74725(2) 0.816402(13) 0.01968(5) Uani 1 1 d .
Sb2 Sb 0.43170(2) 0.76738(2) 0.25071(2) 0.03445(7) Uani 1 1 d .
F1 F 0.7705(3) 0.8873(2) 0.8332(2) 0.0557(9) Uani 1 1 d .
F2 F 0.8274(4) 0.6071(2) 0.8010(3) 0.0711(11) Uani 1 1 d .
F3 F 0.87447(18) 0.7837(2) 0.72125(17) 0.0342(6) Uani 1 1 d .
F4 F 0.71903(19) 0.7140(2) 0.91146(17) 0.0366(6) Uani 1 1 d .
F5 F 0.68227(18) 0.7369(4) 0.72292(18) 0.0626(11) Uani 1 1 d .
F6 F 0.91461(18) 0.7556(4) 0.90885(17) 0.0548(8) Uani 1 1 d .
F7 F 0.5523(2) 0.8442(3) 0.2796(4) 0.0768(14) Uani 1 1 d .
F8 F 0.3100(3) 0.6900(3) 0.2200(2) 0.0516(8) Uani 1 1 d .
F9 F 0.4770(2) 0.6734(2) 0.3502(2) 0.0439(6) Uani 1 1 d .
F10 F 0.3832(3) 0.8576(2) 0.1493(3) 0.0590(9) Uani 1 1 d .
F11 F 0.3715(2) 0.8488(3) 0.3354(3) 0.0624(10) Uani 1 1 d .
F12 F 0.4944(3) 0.6872(2) 0.1661(3) 0.0629(10) Uani 1 1 d .
Cl2 Cl 0.11895(13) 0.86462(17) 0.2766(2) 0.1035(9) Uani 1 1 d .
C100 C 0.0551(4) 0.7466(6) 0.2617(4) 0.0562(12) Uani 1 1 d .
H10D H 0.1061 0.6895 0.2677 0.067 Uiso 1 1 calc R
H10E H 0.0148 0.7435 0.1966 0.067 Uiso 1 1 calc R

loop_
_atom_site_aniso_label
_atom_site_aniso_U_11
_atom_site_aniso_U_22
_atom_site_aniso_U_33
_atom_site_aniso_U_23
_atom_site_aniso_U_13
_atom_site_aniso_U_12
Ir 0.01459(5) 0.01583(6) 0.01884(5) -0.00192(5) 0.00304(4) -0.00065(5)
P2 0.0188(5) 0.0182(4) 0.0218(5) -0.0041(4) 0.0025(4) 0.0009(3)
P1 0.0153(4) 0.0183(4) 0.0193(5) -0.0033(3) 0.0053(4) -0.0019(3)
O 0.0281(11) 0.0319(14) 0.0250(11) -0.0044(14) 0.0065(9) -0.0059(14)
C1 0.0158(16) 0.0249(18) 0.029(2) -0.0020(15) 0.0061(14) -0.0002(13)
C2 0.0132(15) 0.0212(17) 0.030(2) 0.0023(15) 0.0034(14) 0.0000(13)
C3 0.0173(15) 0.0235(18) 0.0276(17) 0.0001(13) 0.0043(13) -0.0027(12)
C4 0.0141(16) 0.0206(17) 0.032(2) -0.0017(15) 0.0003(15) 0.0002(12)
C5 0.0142(14) 0.0284(18) 0.0237(17) 0.0018(13) 0.0024(13) -0.0010(12)
C6 0.0213(18) 0.033(2) 0.043(2) -0.0128(17) 0.0118(16) 0.0012(15)
C7 0.0235(19) 0.028(2) 0.047(2) 0.0126(17) -0.0027(17) -0.0006(15)
C8 0.0266(19) 0.043(2) 0.030(2) -0.0090(17) -0.0026(16) -0.0050(17)
C9 0.0218(18) 0.0191(18) 0.064(3) 0.0015(18) -0.0005(18) -0.0045(14)
C10 0.0248(19) 0.052(3) 0.031(2) 0.0093(18) 0.0090(16) -0.0046(17)
C11 0.0183(16) 0.0201(16) 0.0205(16) -0.0055(13) 0.0044(13) -0.0010(12)
C12 0.0200(16) 0.0261(18) 0.0265(18) -0.0034(14) 0.0048(14) -0.0030(13)
C13 0.031(2) 0.042(2) 0.0224(18) -0.0012(16) 0.0111(15) -0.0046(16)
C14 0.033(2) 0.044(2) 0.027(2) -0.0131(18) 0.0085(17) 0.0003(18)
C15 0.034(2) 0.0275(19) 0.031(2) -0.0113(16) 0.0011(16) -0.0027(16)
C16 0.0269(18) 0.0206(17) 0.0249(18) -0.0046(13) 0.0027(14) -0.0007(13)
C17 0.0276(19) 0.0222(18) 0.0205(17) -0.0016(14) 0.0040(14) -0.0085(14)
C18 0.033(2) 0.0250(18) 0.0248(18) 0.0010(14) 0.0002(15) -0.0063(15)
C19 0.051(3) 0.028(2) 0.033(2) 0.0052(17) -0.0071(19) -0.0072(19)
C20 0.063(3) 0.041(3) 0.026(2) 0.0069(18) 0.003(2) -0.026(2)
C21 0.052(3) 0.048(3) 0.029(2) -0.004(2) 0.016(2) -0.025(2)
C22 0.036(2) 0.035(2) 0.029(2) -0.0057(16) 0.0119(18) -0.0134(17)
C23 0.0185(16) 0.0255(18) 0.0280(19) -0.0046(14) -0.0007(14) 0.0026(13)
C24 0.0123(15) 0.0265(17) 0.0272(18) -0.0082(14) 0.0026(13) 0.0020(12)
C25 0.0186(17) 0.035(2) 0.040(2) -0.0119(17) -0.0012(16) -0.0049(15)
C26 0.0180(16) 0.0231(17) 0.0262(18) 0.0022(14) 0.0027(13) 0.0050(13)
C27 0.0270(18) 0.0243(18) 0.0285(19) -0.0009(14) 0.0043(15) 0.0049(14)
C28 0.0268(19) 0.033(2) 0.029(2) 0.0026(15) 0.0041(16) 0.0060(15)
C29 0.0225(18) 0.031(2) 0.040(2) 0.0090(17) 0.0049(16) 0.0022(14)
C30 0.032(2) 0.0226(18) 0.043(2) 0.0035(16) 0.0028(18) -0.0020(15)
C31 0.0272(19) 0.0274(19) 0.0290(19) -0.0012(15) 0.0011(15) -0.0016(14)
C32 0.0266(18) 0.0157(16) 0.0268(18) -0.0032(13) 0.0072(15) 0.0011(13)
C33 0.029(2) 0.037(2) 0.036(2) -0.0124(18) 0.0025(17) 0.0004(16)
C34 0.053(3) 0.038(2) 0.038(2) -0.0190(19) 0.009(2) -0.004(2)
C35 0.054(3) 0.027(2) 0.045(3) -0.0094(19) 0.026(2) 0.0012(19)
C36 0.036(2) 0.033(2) 0.048(3) -0.0054(19) 0.021(2) 0.0014(17)
C37 0.028(2) 0.028(2) 0.031(2) -0.0023(15) 0.0123(17) -0.0002(15)
C38 0.0249(18) 0.043(2) 0.0246(18) -0.0083(15) 0.0026(14) -0.0124(15)
C39 0.035(2) 0.032(2) 0.041(2) -0.0040(18) 0.0100(18) -0.0079(17)
C40 0.050(3) 0.047(3) 0.039(2) 0.002(2) -0.001(2) -0.006(2)
C41 0.0376(19) 0.050(2) 0.0343(18) 0.000(3) 0.0142(15) 0.000(3)
Cl1 0.1063(15) 0.124(2) 0.0736(11) 0.0220(13) 0.0293(10) 0.0393(15)
Sb1 0.01647(9) 0.02390(10) 0.01882(9) 0.00172(12) 0.00322(7) 0.00122(11)
Sb2 0.03589(13) 0.02190(14) 0.04923(15) -0.00659(11) 0.01802(11) -0.00541(10)
F1 0.094(3) 0.0265(13) 0.0550(18) 0.0068(12) 0.0368(18) 0.0182(15)
F2 0.111(3) 0.0272(15) 0.085(3) 0.0016(16) 0.047(2) 0.0131(17)
F3 0.0261(11) 0.0508(16) 0.0289(11) 0.0075(10) 0.0139(9) 0.0020(10)
F4 0.0322(12) 0.0530(16) 0.0273(11) 0.0096(10) 0.0130(9) -0.0040(10)
F5 0.0247(11) 0.133(4) 0.0282(11) -0.008(2) -0.0002(9) -0.020(2)
F6 0.0293(11) 0.094(2) 0.0370(12) 0.018(2) -0.0077(9) -0.0095(18)
F7 0.0353(17) 0.0351(18) 0.158(4) 0.000(2) 0.010(2) -0.0138(13)
F8 0.0624(19) 0.0587(19) 0.0300(13) 0.0055(13) -0.0040(13) -0.0341(16)
F9 0.0384(15) 0.0458(16) 0.0478(16) 0.0014(13) 0.0076(12) -0.0021(12)
F10 0.070(2) 0.0345(16) 0.076(2) 0.0179(15) 0.0215(18) 0.0016(14)
F11 0.0462(18) 0.078(2) 0.062(2) -0.0373(18) 0.0054(15) 0.0202(16)
F12 0.104(3) 0.0329(15) 0.066(2) 0.0068(14) 0.057(2) 0.0174(16)
Cl2 0.0430(8) 0.0757(12) 0.177(2) -0.0495(14) -0.0290(11) 0.0066(8)
C100 0.058(3) 0.050(3) 0.054(3) -0.013(4) -0.010(2) 0.009(3)

loop_
_atom_type_symbol
_atom_type_description
_atom_type_scat_dispersion_real
_atom_type_scat_dispersion_imag
_atom_type_scat_source
C C 0.0033 0.0016 'International Tables Vol C Tables 4.2.6.8 and 6.1.1.4'
H H 0.0000 0.0000 'International Tables Vol C Tables 4.2.6.8 and 6.1.1.4'
O O 0.0106 0.0060 'International Tables Vol C Tables 4.2.6.8 and 6.1.1.4'
F F 0.0171 0.0103 'International Tables Vol C Tables 4.2.6.8 and 6.1.1.4'
P P 0.1023 0.0942 'International Tables Vol C Tables 4.2.6.8 and 6.1.1.4'
Sb Sb -0.5866 1.5461 'International Tables Vol C Tables 4.2.6.8 and 6.1.1.4'
Ir Ir -1.4442 7.9887 'International Tables Vol C Tables 4.2.6.8 and 6.1.1.4'
Cl Cl 0.1484 0.1585 'International Tables Vol C Tables 4.2.6.8 and 6.1.1.4'

loop_
_geom_angle_atom_site_label_1
_geom_angle_atom_site_label_2
_geom_angle_atom_site_label_3
_geom_angle
O Ir C5 155.89(13)
O Ir C1 142.20(14)
C5 Ir C1 38.14(14)
O Ir C4 118.18(13)
C5 Ir C4 37.85(14)
C1 Ir C4 62.25(14)
O Ir C3 95.67(12)
C5 Ir C3 62.77(14)
C1 Ir C3 61.70(14)
C4 Ir C3 36.73(14)
O Ir C2 107.12(13)
C5 Ir C2 62.94(14)
C1 Ir C2 36.63(14)
C4 Ir C2 61.88(13)
C3 Ir C2 37.15(14)
O Ir P1 83.10(8)
C5 Ir P1 120.81(10)
C1 Ir P1 100.39(10)
C4 Ir P1 158.66(11)
C3 Ir P1 147.75(10)
C2 Ir P1 112.46(10)
O Ir P2 81.67(9)
C5 Ir P2 102.52(10)
C1 Ir P2 136.06(11)
C4 Ir P2 99.91(10)
C3 Ir P2 127.81(9)
C2 Ir P2 161.76(10)
P1 Ir P2 84.06(3)
C26 P2 C32 103.93(17)
C26 P2 C23 104.45(19)
C32 P2 C23 107.26(18)
C26 P2 Ir 121.35(12)
C32 P2 Ir 110.80(13)
C23 P2 Ir 108.16(13)
C17 P1 C11 105.35(18)
C17 P1 C24 106.18(19)
C11 P1 C24 104.36(17)
C17 P1 Ir 115.10(13)
C11 P1 Ir 117.12(12)
C24 P1 Ir 107.73(12)
C38 O Ir 138.6(3)
C2 C1 C5 108.5(3)
C2 C1 C6 125.7(4)
C5 C1 C6 125.4(4)
C2 C1 Ir 72.4(2)
C5 C1 Ir 68.9(2)
C6 C1 Ir 130.5(3)
C1 C2 C3 107.7(3)
C1 C2 C7 123.8(4)
C3 C2 C7 127.0(4)
C1 C2 Ir 71.0(2)
C3 C2 Ir 70.9(2)
C7 C2 Ir 134.5(3)
C4 C3 C2 108.7(3)
C4 C3 C8 126.0(4)
C2 C3 C8 125.2(3)
C4 C3 Ir 71.5(2)
C2 C3 Ir 71.9(2)
C8 C3 Ir 125.5(3)
C3 C4 C5 108.1(3)
C3 C4 C9 127.0(4)
C5 C4 C9 124.4(4)
C3 C4 Ir 71.7(2)
C5 C4 Ir 68.9(2)
C9 C4 Ir 131.4(3)
C4 C5 C1 106.9(3)
C4 C5 C10 124.7(4)
C1 C5 C10 125.7(4)
C4 C5 Ir 73.2(2)
C1 C5 Ir 72.9(2)
C10 C5 Ir 133.8(3)
C1 C6 H6A 109.5
C1 C6 H6B 109.5
H6A C6 H6B 109.5
C1 C6 H6C 109.5
H6A C6 H6C 109.5
H6B C6 H6C 109.5
C2 C7 H7A 109.5
C2 C7 H7B 109.5
H7A C7 H7B 109.5
C2 C7 H7C 109.5
H7A C7 H7C 109.5
H7B C7 H7C 109.5
C3 C8 H8A 109.5
C3 C8 H8B 109.5
H8A C8 H8B 109.5
C3 C8 H8C 109.5
H8A C8 H8C 109.5
H8B C8 H8C 109.5
C4 C9 H9A 109.5
C4 C9 H9B 109.5
H9A C9 H9B 109.5
C4 C9 H9C 109.5
H9A C9 H9C 109.5
H9B C9 H9C 109.5
C5 C10 H10A 109.5
C5 C10 H10B 109.5
H10A C10 H10B 109.5
C5 C10 H10C 109.5
H10A C10 H10C 109.5
H10B C10 H10C 109.5
C12 C11 C16 120.0(3)
C12 C11 P1 117.8(3)
C16 C11 P1 121.9(3)
C13 C12 C11 119.8(3)
C13 C12 H12 120.1
C11 C12 H12 120.1
C14 C13 C12 119.8(4)
C14 C13 H13 120.1
C12 C13 H13 120.1
C13 C14 C15 120.9(4)
C13 C14 H14 119.6
C15 C14 H14 119.6
C14 C15 C16 119.9(4)
C14 C15 H15 120.0
C16 C15 H15 120.0
C15 C16 C11 119.5(4)
C15 C16 H16 120.2
C11 C16 H16 120.2
C18 C17 C22 119.7(4)
C18 C17 P1 117.5(3)
C22 C17 P1 122.7(3)
C19 C18 C17 120.6(4)
C19 C18 H18 119.7
C17 C18 H18 119.7
C20 C19 C18 119.3(5)
C20 C19 H19 120.4
C18 C19 H19 120.4
C21 C20 C19 120.5(4)
C21 C20 H20 119.8
C19 C20 H20 119.8
C20 C21 C22 120.7(4)
C20 C21 H21 119.7
C22 C21 H21 119.7
C21 C22 C17 119.3(5)
C21 C22 H22 120.4
C17 C22 H22 120.4
C24 C23 P2 110.3(2)
C24 C23 H23A 109.6
P2 C23 H23A 109.6
C24 C23 H23B 109.6
P2 C23 H23B 109.6
H23A C23 H23B 108.1
C23 C24 C25 112.3(3)
C23 C24 P1 108.0(2)
C25 C24 P1 112.5(3)
C23 C24 H24 108.0
C25 C24 H24 108.0
P1 C24 H24 108.0
C24 C25 H25A 109.5
C24 C25 H25B 109.5
H25A C25 H25B 109.5
C24 C25 H25C 109.5
H25A C25 H25C 109.5
H25B C25 H25C 109.5
C31 C26 C27 118.5(4)
C31 C26 P2 121.5(3)
C27 C26 P2 120.0(3)
C28 C27 C26 120.4(4)
C28 C27 H27 119.8
C26 C27 H27 119.8
C29 C28 C27 119.9(4)
C29 C28 H28 120.1
C27 C28 H28 120.1
C30 C29 C28 120.0(4)
C30 C29 H29 120.0
C28 C29 H29 120.0
C31 C30 C29 119.9(4)
C31 C30 H30 120.0
C29 C30 H30 120.0
C30 C31 C26 121.3(4)
C30 C31 H31 119.4
C26 C31 H31 119.4
C37 C32 C33 119.1(4)
C37 C32 P2 122.7(3)
C33 C32 P2 118.2(3)
C34 C33 C32 120.3(4)
C34 C33 H33 119.9
C32 C33 H33 119.9
C33 C34 C35 120.9(4)
C33 C34 H34 119.6
C35 C34 H34 119.6
C36 C35 C34 119.4(4)
C36 C35 H35 120.3
C34 C35 H35 120.3
C35 C36 C37 120.4(4)
C35 C36 H36 119.8
C37 C36 H36 119.8
C32 C37 C36 120.0(4)
C32 C37 H37 120.0
C36 C37 H37 120.0
O C38 C39 120.2(4)
O C38 C41 118.7(4)
C39 C38 C41 121.1(4)
C40 C39 C38 124.3(5)
C40 C39 H39 117.9
C38 C39 H39 117.9
C39 C40 H40A 120.0
C39 C40 H40B 120.0
H40A C40 H40B 120.0
C38 C41 H41A 109.5
C38 C41 H41B 109.5
H41A C41 H41B 109.5
C38 C41 H41C 109.5
H41A C41 H41C 109.5
H41B C41 H41C 109.5
F5 Sb1 F1 90.5(2)
F5 Sb1 F2 90.7(2)
F1 Sb1 F2 178.7(2)
F5 Sb1 F6 178.74(18)
F1 Sb1 F6 90.48(19)
F2 Sb1 F6 88.3(2)
F5 Sb1 F3 88.90(11)
F1 Sb1 F3 89.24(13)
F2 Sb1 F3 90.42(14)
F6 Sb1 F3 90.36(11)
F5 Sb1 F4 90.82(11)
F1 Sb1 F4 89.47(13)
F2 Sb1 F4 90.88(15)
F6 Sb1 F4 89.95(11)
F3 Sb1 F4 178.67(12)
F7 Sb2 F11 89.89(18)
F7 Sb2 F12 89.03(19)
F11 Sb2 F12 178.91(18)
F7 Sb2 F10 90.96(17)
F11 Sb2 F10 91.00(17)
F12 Sb2 F10 88.94(15)
F7 Sb2 F8 179.34(18)
F11 Sb2 F8 90.56(16)
F12 Sb2 F8 90.53(17)
F10 Sb2 F8 88.54(15)
F7 Sb2 F9 90.95(16)
F11 Sb2 F9 89.73(16)
F12 Sb2 F9 90.37(14)
F10 Sb2 F9 177.96(15)
F8 Sb2 F9 89.55(13)
Cl2 C100 Cl1 112.3(3)
Cl2 C100 H10D 109.1
Cl1 C100 H10D 109.1
Cl2 C100 H10E 109.1
Cl1 C100 H10E 109.1
H10D C100 H10E 107.9

loop_
_geom_bond_atom_site_label_1
_geom_bond_atom_site_label_2
_geom_bond_distance
Ir O 2.145(2)
Ir C5 2.191(4)
Ir C1 2.245(4)
Ir C4 2.248(4)
Ir C3 2.250(4)
Ir C2 2.263(4)
Ir P1 2.3250(10)
Ir P2 2.3443(10)
P2 C26 1.819(4)
P2 C32 1.824(4)
P2 C23 1.837(4)
P1 C17 1.814(4)
P1 C11 1.816(4)
P1 C24 1.851(4)
O C38 1.229(5)
C1 C2 1.417(6)
C1 C5 1.450(6)
C1 C6 1.497(5)
C2 C3 1.438(5)
C2 C7 1.502(5)
C3 C4 1.417(5)
C3 C8 1.497(5)
C4 C5 1.441(5)
C4 C9 1.491(5)
C5 C10 1.500(5)
C6 H6A 0.9800
C6 H6B 0.9800
C6 H6C 0.9800
C7 H7A 0.9800
C7 H7B 0.9800
C7 H7C 0.9800
C8 H8A 0.9800
C8 H8B 0.9800
C8 H8C 0.9800
C9 H9A 0.9800
C9 H9B 0.9800
C9 H9C 0.9800
C10 H10A 0.9800
C10 H10B 0.9800
C10 H10C 0.9800
C11 C12 1.395(5)
C11 C16 1.399(5)
C12 C13 1.395(5)
C12 H12 0.9500
C13 C14 1.378(6)
C13 H13 0.9500
C14 C15 1.387(6)
C14 H14 0.9500
C15 C16 1.392(5)
C15 H15 0.9500
C16 H16 0.9500
C17 C18 1.393(6)
C17 C22 1.402(6)
C18 C19 1.391(6)
C18 H18 0.9500
C19 C20 1.390(7)
C19 H19 0.9500
C20 C21 1.380(8)
C20 H20 0.9500
C21 C22 1.391(6)
C21 H21 0.9500
C22 H22 0.9500
C23 C24 1.536(5)
C23 H23A 0.9900
C23 H23B 0.9900
C24 C25 1.541(5)
C24 H24 1.0000
C25 H25A 0.9800
C25 H25B 0.9800
C25 H25C 0.9800
C26 C31 1.388(5)
C26 C27 1.407(5)
C27 C28 1.395(6)
C27 H27 0.9500
C28 C29 1.392(6)
C28 H28 0.9500
C29 C30 1.389(6)
C29 H29 0.9500
C30 C31 1.388(6)
C30 H30 0.9500
C31 H31 0.9500
C32 C37 1.390(5)
C32 C33 1.396(6)
C33 C34 1.374(6)
C33 H33 0.9500
C34 C35 1.383(7)
C34 H34 0.9500
C35 C36 1.379(7)
C35 H35 0.9500
C36 C37 1.396(6)
C36 H36 0.9500
C37 H37 0.9500
C38 C39 1.468(7)
C38 C41 1.497(6)
C39 C40 1.293(7)
C39 H39 0.9500
C40 H40A 0.9500
C40 H40B 0.9500
C41 H41A 0.9800
C41 H41B 0.9800
C41 H41C 0.9800
Cl1 C100 1.769(6)
Sb1 F5 1.854(2)
Sb1 F1 1.855(3)
Sb1 F2 1.863(3)
Sb1 F6 1.864(2)
Sb1 F3 1.872(2)
Sb1 F4 1.872(2)
Sb2 F7 1.861(3)
Sb2 F11 1.862(3)
Sb2 F12 1.869(3)
Sb2 F10 1.877(3)
Sb2 F8 1.879(3)
Sb2 F9 1.879(3)
Cl2 C100 1.730(7)
C100 H10D 0.9900
C100 H10E 0.9900

loop_
_geom_torsion_atom_site_label_1
_geom_torsion_atom_site_label_2
_geom_torsion_atom_site_label_3
_geom_torsion_atom_site_label_4
_geom_torsion
O Ir P2 C26 148.72(17)
C5 Ir P2 C26 -7.13(19)
C1 Ir P2 C26 -28.6(2)
C4 Ir P2 C26 31.40(19)
C3 Ir P2 C26 58.0(2)
C2 Ir P2 C26 28.3(4)
P1 Ir P2 C26 -127.42(16)
O Ir P2 C32 26.51(16)
C5 Ir P2 C32 -129.34(17)
C1 Ir P2 C32 -150.81(19)
C4 Ir P2 C32 -90.81(18)
C3 Ir P2 C32 -64.22(19)
C2 Ir P2 C32 -93.9(4)
P1 Ir P2 C32 110.37(14)
O Ir P2 C23 -90.79(16)
C5 Ir P2 C23 113.37(18)
C1 Ir P2 C23 91.9(2)
C4 Ir P2 C23 151.90(18)
C3 Ir P2 C23 178.48(18)
C2 Ir P2 C23 148.8(4)
P1 Ir P2 C23 -6.92(14)
O Ir P1 C17 -53.19(17)
C5 Ir P1 C17 123.46(19)
C1 Ir P1 C17 88.71(19)
C4 Ir P1 C17 122.4(3)
C3 Ir P1 C17 36.5(2)
C2 Ir P1 C17 52.53(19)
P2 Ir P1 C17 -135.48(16)
O Ir P1 C11 -177.82(16)
C5 Ir P1 C11 -1.17(18)
C1 Ir P1 C11 -35.92(18)
C4 Ir P1 C11 -2.2(3)
C3 Ir P1 C11 -88.1(2)
C2 Ir P1 C11 -72.11(18)
P2 Ir P1 C11 99.88(14)
O Ir P1 C24 65.03(17)
C5 Ir P1 C24 -118.32(18)
C1 Ir P1 C24 -153.07(18)
C4 Ir P1 C24 -119.3(3)
C3 Ir P1 C24 154.7(2)
C2 Ir P1 C24 170.74(17)
P2 Ir P1 C24 -17.26(14)
C5 Ir O C38 -86.3(6)
C1 Ir O C38 -11.4(5)
C4 Ir O C38 -91.5(4)
C3 Ir O C38 -60.9(4)
C2 Ir O C38 -24.8(4)
P1 Ir O C38 86.7(4)
P2 Ir O C38 171.6(4)
O Ir C1 C2 -21.7(3)
C5 Ir C1 C2 118.6(3)
C4 Ir C1 C2 79.3(2)
C3 Ir C1 C2 37.5(2)
P1 Ir C1 C2 -113.9(2)
P2 Ir C1 C2 153.93(18)
O Ir C1 C5 -140.3(2)
C4 Ir C1 C5 -39.2(2)
C3 Ir C1 C5 -81.0(2)
C2 Ir C1 C5 -118.6(3)
P1 Ir C1 C5 127.57(19)
P2 Ir C1 C5 35.4(3)
O Ir C1 C6 100.5(4)
C5 Ir C1 C6 -119.2(5)
C4 Ir C1 C6 -158.4(4)
C3 Ir C1 C6 159.8(4)
C2 Ir C1 C6 122.3(5)
P1 Ir C1 C6 8.4(4)
P2 Ir C1 C6 -83.8(4)
C5 C1 C2 C3 -2.0(4)
C6 C1 C2 C3 170.5(3)
Ir C1 C2 C3 -61.8(2)
C5 C1 C2 C7 -168.8(3)
C6 C1 C2 C7 3.7(6)
Ir C1 C2 C7 131.4(4)
C5 C1 C2 Ir 59.8(3)
C6 C1 C2 Ir -127.7(4)
O Ir C2 C1 166.3(2)
C5 Ir C2 C1 -37.5(2)
C4 Ir C2 C1 -80.4(2)
C3 Ir C2 C1 -117.4(3)
P1 Ir C2 C1 76.8(2)
P2 Ir C2 C1 -77.0(4)
O Ir C2 C3 -76.4(2)
C5 Ir C2 C3 79.8(2)
C1 Ir C2 C3 117.4(3)
C4 Ir C2 C3 36.9(2)
P1 Ir C2 C3 -165.89(18)
P2 Ir C2 C3 40.4(4)
O Ir C2 C7 47.2(4)
C5 Ir C2 C7 -156.6(5)
C1 Ir C2 C7 -119.0(5)
C4 Ir C2 C7 160.5(5)
C3 Ir C2 C7 123.6(5)
P1 Ir C2 C7 -42.3(4)
P2 Ir C2 C7 164.0(3)
C1 C2 C3 C4 -0.7(4)
C7 C2 C3 C4 165.6(4)
Ir C2 C3 C4 -62.5(3)
C1 C2 C3 C8 -177.1(3)
C7 C2 C3 C8 -10.8(6)
Ir C2 C3 C8 121.1(4)
C1 C2 C3 Ir 61.8(3)
C7 C2 C3 Ir -132.0(4)
O Ir C3 C4 -131.3(2)
C5 Ir C3 C4 37.3(2)
C1 Ir C3 C4 80.6(2)
C2 Ir C3 C4 117.6(3)
P1 Ir C3 C4 142.62(19)
P2 Ir C3 C4 -47.5(3)
O Ir C3 C2 111.0(2)
C5 Ir C3 C2 -80.3(2)
C1 Ir C3 C2 -37.0(2)
C4 Ir C3 C2 -117.6(3)
P1 Ir C3 C2 25.0(3)
P2 Ir C3 C2 -165.13(17)
O Ir C3 C8 -9.8(4)
C5 Ir C3 C8 158.8(4)
C1 Ir C3 C8 -157.8(4)
C4 Ir C3 C8 121.5(4)
C2 Ir C3 C8 -120.8(4)
P1 Ir C3 C8 -95.9(4)
P2 Ir C3 C8 74.0(4)
C2 C3 C4 C5 3.1(4)
C8 C3 C4 C5 179.5(3)
Ir C3 C4 C5 -59.6(2)
C2 C3 C4 C9 -168.7(4)
C8 C3 C4 C9 7.6(6)
Ir C3 C4 C9 128.5(4)
C2 C3 C4 Ir 62.7(2)
C8 C3 C4 Ir -120.9(4)
O Ir C4 C3 58.0(2)
C5 Ir C4 C3 -118.5(3)
C1 Ir C4 C3 -79.0(2)
C2 Ir C4 C3 -37.3(2)
P1 Ir C4 C3 -117.1(3)
P2 Ir C4 C3 143.8(2)
O Ir C4 C5 176.5(2)
C1 Ir C4 C5 39.5(2)
C3 Ir C4 C5 118.5(3)
C2 Ir C4 C5 81.2(2)
P1 Ir C4 C5 1.4(4)
P2 Ir C4 C5 -97.7(2)
O Ir C4 C9 -65.7(5)
C5 Ir C4 C9 117.8(5)
C1 Ir C4 C9 157.4(5)
C3 Ir C4 C9 -123.6(5)
C2 Ir C4 C9 -161.0(5)
P1 Ir C4 C9 119.2(4)
P2 Ir C4 C9 20.1(4)
C3 C4 C5 C1 -4.3(4)
C9 C4 C5 C1 167.8(3)
Ir C4 C5 C1 -65.7(3)
C3 C4 C5 C10 -166.5(3)
C9 C4 C5 C10 5.6(6)
Ir C4 C5 C10 132.1(4)
C3 C4 C5 Ir 61.4(3)
C9 C4 C5 Ir -126.5(4)
C2 C1 C5 C4 3.9(4)
C6 C1 C5 C4 -168.6(3)
Ir C1 C5 C4 65.9(2)
C2 C1 C5 C10 165.9(3)
C6 C1 C5 C10 -6.7(6)
Ir C1 C5 C10 -132.2(4)
C2 C1 C5 Ir -61.9(3)
C6 C1 C5 Ir 125.5(4)
O Ir C5 C4 -7.6(4)
C1 Ir C5 C4 -114.2(3)
C3 Ir C5 C4 -36.2(2)
C2 Ir C5 C4 -78.2(2)
P1 Ir C5 C4 -179.40(17)
P2 Ir C5 C4 90.1(2)
O Ir C5 C1 106.6(3)
C4 Ir C5 C1 114.2(3)
C3 Ir C5 C1 78.0(2)
C2 Ir C5 C1 36.0(2)
P1 Ir C5 C1 -65.2(2)
P2 Ir C5 C1 -155.71(19)
O Ir C5 C10 -129.8(4)
C1 Ir C5 C10 123.5(5)
C4 Ir C5 C10 -122.3(5)
C3 Ir C5 C10 -158.5(5)
C2 Ir C5 C10 159.6(5)
P1 Ir C5 C10 58.3(4)
P2 Ir C5 C10 -32.2(4)
C17 P1 C11 C12 -167.5(3)
C24 P1 C11 C12 80.9(3)
Ir P1 C11 C12 -38.1(3)
C17 P1 C11 C16 18.2(4)
C24 P1 C11 C16 -93.4(3)
Ir P1 C11 C16 147.6(3)
C16 C11 C12 C13 -0.9(6)
P1 C11 C12 C13 -175.3(3)
C11 C12 C13 C14 -0.5(6)
C12 C13 C14 C15 1.3(7)
C13 C14 C15 C16 -0.7(7)
C14 C15 C16 C11 -0.7(6)
C12 C11 C16 C15 1.4(6)
P1 C11 C16 C15 175.7(3)
C11 P1 C17 C18 54.6(3)
C24 P1 C17 C18 164.9(3)
Ir P1 C17 C18 -76.0(3)
C11 P1 C17 C22 -128.7(3)
C24 P1 C17 C22 -18.4(4)
Ir P1 C17 C22 100.7(3)
C22 C17 C18 C19 -0.2(6)
P1 C17 C18 C19 176.6(3)
C17 C18 C19 C20 -0.1(6)
C18 C19 C20 C21 0.6(7)
C19 C20 C21 C22 -0.7(7)
C20 C21 C22 C17 0.4(7)
C18 C17 C22 C21 0.1(6)
P1 C17 C22 C21 -176.5(3)
C26 P2 C23 C24 166.4(2)
C32 P2 C23 C24 -83.7(3)
Ir P2 C23 C24 35.9(3)
P2 C23 C24 C25 -175.4(3)
P2 C23 C24 P1 -50.8(3)
C17 P1 C24 C23 167.4(2)
C11 P1 C24 C23 -81.5(3)
Ir P1 C24 C23 43.6(2)
C17 P1 C24 C25 -68.0(3)
C11 P1 C24 C25 43.0(3)
Ir P1 C24 C25 168.2(3)
C32 P2 C26 C31 23.2(4)
C23 P2 C26 C31 135.5(3)
Ir P2 C26 C31 -102.2(3)
C32 P2 C26 C27 -156.9(3)
C23 P2 C26 C27 -44.6(3)
Ir P2 C26 C27 77.7(3)
C31 C26 C27 C28 -0.1(6)
P2 C26 C27 C28 180.0(3)
C26 C27 C28 C29 0.8(6)
C27 C28 C29 C30 -1.1(6)
C28 C29 C30 C31 0.6(6)
C29 C30 C31 C26 0.1(6)
C27 C26 C31 C30 -0.4(6)
P2 C26 C31 C30 179.6(3)
C26 P2 C32 C37 98.3(4)
C23 P2 C32 C37 -12.0(4)
Ir P2 C32 C37 -129.8(3)
C26 P2 C32 C33 -82.6(4)
C23 P2 C32 C33 167.1(3)
Ir P2 C32 C33 49.2(4)
C37 C32 C33 C34 -1.2(7)
P2 C32 C33 C34 179.7(4)
C32 C33 C34 C35 1.8(8)
C33 C34 C35 C36 -1.4(8)
C34 C35 C36 C37 0.5(7)
C33 C32 C37 C36 0.3(6)
P2 C32 C37 C36 179.3(3)
C35 C36 C37 C32 0.1(7)
Ir O C38 C39 -5.0(6)
Ir O C38 C41 175.7(3)
O C38 C39 C40 -176.0(4)
C41 C38 C39 C40 3.3(7)
